data_4085662
loop_
_publ_author_name
'Nakamura, Taichi'
'Suzuki, Katsunori'
'Yamashita, Makoto'

_publ_section_title
;
 Aluminabenzene--Zirconium Complexes: Intramolecular Coordination of
 Chloride to Aluminum
;
_journal_issue 5
_journal_name_full Organometallics
_journal_page_first 813
_journal_paper_doi 10.1021/acs.organomet.5b00073
_journal_volume 34
_journal_year 2015
_chemical_formula_moiety 'C42 H71 Al Cl2 Si2 Zr'
_chemical_formula_sum 'C42 H71 Al Cl2 Si2 Zr'
_chemical_formula_weight 821.26
_chemical_name_systematic
;
 ?
;
_space_group_crystal_system orthorhombic
_space_group_IT_number 19
_space_group_name_Hall 'P 2ac 2ab'
_space_group_name_H-M_alt 'P 21 21 21'
_symmetry_space_group_name_Hall 'P 2ac 2ab'
_symmetry_space_group_name_H-M 'P 21 21 21'
_atom_sites_solution_hydrogens geom
_audit_creation_method SHELXL-2013
_cell_angle_alpha 90
_cell_angle_beta 90
_cell_angle_gamma 90
_cell_formula_units_Z 4
_cell_length_a 8.6705(10)
_cell_length_b 22.546(3)
_cell_length_c 22.704(3)
_cell_measurement_reflns_used 11339
_cell_measurement_temperature 123(2)
_cell_measurement_theta_max 31.2361
_cell_measurement_theta_min 1.7940
_cell_volume 4438.3(10)
_computing_cell_refinement 'RIGAKU CrystalClear'
_computing_data_collection 'RIGAKU CrystalClear'
_computing_data_reduction 'RIGAKU CrystalClear'
_computing_molecular_graphics 'Yadokari-XG 2009(Wakita Nemoto et al.)'
_computing_publication_material 'Yadokari-XG 2009(Wakita,Nemoto et al.)'
_computing_structure_refinement 'SHELXL-2013 (Sheldrick, 2013)'
_computing_structure_solution SIR-2004
_diffrn_ambient_temperature 123(2)
_diffrn_detector_area_resol_mean 28.5714
_diffrn_measured_fraction_theta_full 0.997
_diffrn_measured_fraction_theta_max 0.998
_diffrn_measurement_device_type 'Rigaku VariMax Saturn'
_diffrn_measurement_method 'omega scans'
_diffrn_radiation_monochromator Confocal
_diffrn_radiation_source 'rotating-anode X-ray tube'
_diffrn_radiation_type MoK\a
_diffrn_radiation_wavelength 0.71075
_diffrn_reflns_av_R_equivalents 0.0676
_diffrn_reflns_av_unetI/netI 0.0516
_diffrn_reflns_Laue_measured_fraction_full 0.997
_diffrn_reflns_Laue_measured_fraction_max 0.998
_diffrn_reflns_limit_h_max 11
_diffrn_reflns_limit_h_min -11
_diffrn_reflns_limit_k_max 29
_diffrn_reflns_limit_k_min -29
_diffrn_reflns_limit_l_max 29
_diffrn_reflns_limit_l_min -29
_diffrn_reflns_number 55445
_diffrn_reflns_point_group_measured_fraction_full 0.998
_diffrn_reflns_point_group_measured_fraction_max 0.998
_diffrn_reflns_theta_full 25.242
_diffrn_reflns_theta_max 27.473
_diffrn_reflns_theta_min 3.091
_exptl_absorpt_coefficient_mu 0.469
_exptl_absorpt_correction_T_max 1.0000
_exptl_absorpt_correction_T_min 0.8687
_exptl_absorpt_correction_type multi-scan
_exptl_absorpt_process_details 'Jacobson, R. (1998) Private communication'
_exptl_crystal_colour Orange
_exptl_crystal_density_diffrn 1.229
_exptl_crystal_description Platelet
_exptl_crystal_F_000 1752
_exptl_crystal_size_max 0.210
_exptl_crystal_size_mid 0.040
_exptl_crystal_size_min 0.040
_refine_diff_density_max 0.784
_refine_diff_density_min -1.100
_refine_diff_density_rms 0.105
_refine_ls_abs_structure_details
;
 Flack x determined using 3582 quotients [(I+)-(I-)]/[(I+)+(I-)]
 (Parsons and Flack (2004), Acta Cryst. A60, s61).
;
_refine_ls_abs_structure_Flack -0.026(19)
_refine_ls_extinction_method none
_refine_ls_goodness_of_fit_ref 1.072
_refine_ls_hydrogen_treatment constr
_refine_ls_matrix_type full
_refine_ls_number_parameters 454
_refine_ls_number_reflns 10154
_refine_ls_number_restraints 0
_refine_ls_restrained_S_all 1.072
_refine_ls_R_factor_all 0.0675
_refine_ls_R_factor_gt 0.0585
_refine_ls_shift/su_max 0.001
_refine_ls_shift/su_mean 0.000
_refine_ls_structure_factor_coef Fsqd
_refine_ls_weighting_details 'w=1/[\s^2^(Fo^2^)+(0.0792P)^2^+4.2559P] where P=(Fo^2^+2Fc^2^)/3'
_refine_ls_weighting_scheme calc
_refine_ls_wR_factor_gt 0.1415
_refine_ls_wR_factor_ref 0.1507
_reflns_Friedel_coverage 0.795
_reflns_Friedel_fraction_full 1.000
_reflns_Friedel_fraction_max 0.998
_reflns_number_gt 9031
_reflns_number_total 10154
_reflns_threshold_expression 'I > 2\s(I)'
_cod_data_source_file om5b00073_si_002.cif
_cod_data_source_block CZAC
_cod_depositor_comments
;
The following automatic conversions were performed:

'_exptl_absorpt_correction_type' value 'Multi-scan' changed to
'multi-scan' according to
/usr/data/users/saulius/crontab/automatic-downloads/current/ACS/lib/dictionaries/cif_core.dic
dictionary named 'cif_core.dic' version 2.4.2 from 2011-04-26.

Automatic conversion script
Id: cif_fix_values 3143 2015-03-26 13:38:13Z robertas 
;
_cod_original_cell_volume 4438.2(9)
_cod_database_code 4085662
_shelx_space_group_comment
;
The symmetry employed for this shelxl refinement is uniquely defined
by the following loop, which should always be used as a source of
symmetry information in preference to the above space-group names.
They are only intended as comments.
;
_shelx_estimated_absorpt_t_min 0.908
_shelx_estimated_absorpt_t_max 0.981
_shelxl_version_number 2013-4

loop_
_space_group_symop_operation_xyz
'x, y, z'
'-x+1/2, -y, z+1/2'
'x+1/2, -y+1/2, -z'
'-x, y+1/2, -z+1/2'

loop_
_atom_site_label
_atom_site_type_symbol
_atom_site_fract_x
_atom_site_fract_y
_atom_site_fract_z
_atom_site_U_iso_or_equiv
_atom_site_adp_type
_atom_site_occupancy
_atom_site_site_symmetry_order
_atom_site_calc_flag
_atom_site_refinement_flags_posn
_atom_site_refinement_flags_adp
C1 C 0.0461(7) 0.0770(2) 0.6343(3) 0.0287(12) Uani 1 1 d . .
C2 C -0.0962(7) 0.0818(2) 0.6072(2) 0.0278(11) Uani 1 1 d . .
H46 H -0.1698 0.1069 0.6257 0.033 Uiso 1 1 calc R U
C3 C -0.1439(7) 0.0527(3) 0.5541(3) 0.0283(12) Uani 1 1 d . .
H47 H -0.2244 0.0702 0.5316 0.034 Uiso 1 1 calc R U
C4 C -0.0760(7) -0.0021(2) 0.5327(2) 0.0275(11) Uani 1 1 d . .
H48 H -0.1345 -0.0234 0.5043 0.033 Uiso 1 1 calc R U
C5 C 0.0633(6) -0.0270(3) 0.5486(2) 0.0270(11) Uani 1 1 d . .
C6 C -0.1676(7) 0.0540(3) 0.7546(3) 0.0404(15) Uani 1 1 d . .
H1 H -0.2007 0.0270 0.7860 0.061 Uiso 1 1 calc R U
H2 H -0.1707 0.0332 0.7167 0.061 Uiso 1 1 calc R U
H3 H -0.2368 0.0883 0.7533 0.061 Uiso 1 1 calc R U
C7 C -0.0038(8) 0.0748(3) 0.7668(3) 0.0351(14) Uani 1 1 d . .
H66 H 0.0595 0.0378 0.7694 0.042 Uiso 1 1 calc R U
C8 C 0.0032(9) 0.1028(4) 0.8283(3) 0.0488(18) Uani 1 1 d . .
H4 H -0.0600 0.1389 0.8290 0.073 Uiso 1 1 calc R U
H5 H 0.1102 0.1129 0.8378 0.073 Uiso 1 1 calc R U
H6 H -0.0363 0.0746 0.8575 0.073 Uiso 1 1 calc R U
C9 C 0.3922(9) 0.1624(3) 0.6770(4) 0.0511(19) Uani 1 1 d . .
H7 H 0.3627 0.2021 0.6903 0.077 Uiso 1 1 calc R U
H8 H 0.3654 0.1578 0.6353 0.077 Uiso 1 1 calc R U
H9 H 0.5036 0.1571 0.6820 0.077 Uiso 1 1 calc R U
C10 C 0.3076(10) 0.1166(5) 0.7128(4) 0.061(2) Uani 1 1 d . .
H67 H 0.3335 0.0789 0.6917 0.073 Uiso 1 1 calc R U
C11 C 0.3749(10) 0.1067(6) 0.7711(4) 0.077(3) Uani 1 1 d . .
H10 H 0.4870 0.1028 0.7675 0.116 Uiso 1 1 calc R U
H11 H 0.3320 0.0703 0.7881 0.116 Uiso 1 1 calc R U
H12 H 0.3505 0.1404 0.7967 0.116 Uiso 1 1 calc R U
C12 C -0.1601(14) 0.2069(5) 0.7054(6) 0.099(5) Uani 1 1 d . .
H13 H -0.2056 0.1831 0.7370 0.149 Uiso 1 1 calc R U
H14 H -0.2011 0.1938 0.6674 0.149 Uiso 1 1 calc R U
H15 H -0.1860 0.2488 0.7115 0.149 Uiso 1 1 calc R U
C13 C 0.0139(13) 0.1994(3) 0.7059(4) 0.060(3) Uani 1 1 d . .
H68 H 0.0524 0.2183 0.6689 0.072 Uiso 1 1 calc R U
C14 C 0.0808(14) 0.2361(5) 0.7567(5) 0.095(4) Uani 1 1 d . .
H16 H 0.0573 0.2781 0.7504 0.143 Uiso 1 1 calc R U
H17 H 0.1928 0.2306 0.7582 0.143 Uiso 1 1 calc R U
H18 H 0.0350 0.2230 0.7940 0.143 Uiso 1 1 calc R U
C15 C -0.1046(9) -0.1368(3) 0.4351(3) 0.0452(17) Uani 1 1 d . .
H19 H -0.1201 -0.1452 0.3931 0.068 Uiso 1 1 calc R U
H20 H -0.1585 -0.1001 0.4455 0.068 Uiso 1 1 calc R U
H21 H -0.1457 -0.1696 0.4586 0.068 Uiso 1 1 calc R U
C16 C 0.0686(8) -0.1297(3) 0.4476(3) 0.0344(13) Uani 1 1 d . .
H69 H 0.1061 -0.0975 0.4208 0.041 Uiso 1 1 calc R U
C17 C 0.1521(9) -0.1869(3) 0.4281(3) 0.0416(15) Uani 1 1 d . .
H22 H 0.1171 -0.2202 0.4524 0.062 Uiso 1 1 calc R U
H23 H 0.2636 -0.1818 0.4328 0.062 Uiso 1 1 calc R U
H24 H 0.1285 -0.1950 0.3867 0.062 Uiso 1 1 calc R U
C18 C -0.1478(8) -0.1414(4) 0.5928(4) 0.0466(17) Uani 1 1 d . .
H25 H -0.2071 -0.1508 0.5573 0.070 Uiso 1 1 calc R U
H26 H -0.1586 -0.0992 0.6020 0.070 Uiso 1 1 calc R U
H27 H -0.1866 -0.1651 0.6259 0.070 Uiso 1 1 calc R U
C19 C 0.0219(7) -0.1559(3) 0.5825(3) 0.0329(13) Uani 1 1 d . .
H70 H 0.0756 -0.1485 0.6208 0.040 Uiso 1 1 calc R U
C20 C 0.0363(9) -0.2228(3) 0.5705(3) 0.0435(16) Uani 1 1 d . .
H28 H 0.0070 -0.2450 0.6060 0.065 Uiso 1 1 calc R U
H29 H 0.1431 -0.2323 0.5600 0.065 Uiso 1 1 calc R U
H30 H -0.0321 -0.2339 0.5380 0.065 Uiso 1 1 calc R U
C21 C 0.4382(8) -0.0910(3) 0.4860(3) 0.0423(14) Uani 1 1 d . .
H31 H 0.5444 -0.0845 0.4993 0.063 Uiso 1 1 calc R U
H32 H 0.3978 -0.0544 0.4687 0.063 Uiso 1 1 calc R U
H33 H 0.4365 -0.1226 0.4564 0.063 Uiso 1 1 calc R U
C22 C 0.3383(7) -0.1090(3) 0.5383(3) 0.0324(13) Uani 1 1 d . .
H71 H 0.3588 -0.0779 0.5688 0.039 Uiso 1 1 calc R U
C23 C 0.4006(8) -0.1672(3) 0.5658(3) 0.0412(15) Uani 1 1 d . .
H34 H 0.3777 -0.2005 0.5395 0.062 Uiso 1 1 calc R U
H35 H 0.3509 -0.1739 0.6040 0.062 Uiso 1 1 calc R U
H36 H 0.5124 -0.1640 0.5713 0.062 Uiso 1 1 calc R U
C24 C 0.3000(7) -0.0389(2) 0.6722(2) 0.0254(11) Uani 1 1 d . .
C25 C 0.2129(8) -0.0756(3) 0.7101(3) 0.0296(12) Uani 1 1 d . .
C26 C 0.2852(8) -0.1179(3) 0.7459(3) 0.0369(14) Uani 1 1 d . .
H49 H 0.2236 -0.1429 0.7701 0.044 Uiso 1 1 calc R U
C27 C 0.4426(8) -0.1244(3) 0.7470(3) 0.0353(14) Uani 1 1 d . .
C28 C 0.5309(8) -0.0870(3) 0.7115(3) 0.0354(14) Uani 1 1 d . .
H50 H 0.6401 -0.0904 0.7121 0.042 Uiso 1 1 calc R U
C29 C 0.4624(7) -0.0449(3) 0.6752(3) 0.0308(13) Uani 1 1 d . .
C30 C 0.0378(8) -0.0735(3) 0.7140(3) 0.0367(14) Uani 1 1 d . .
H37 H -0.0043 -0.1131 0.7066 0.055 Uiso 1 1 calc R U
H38 H -0.0021 -0.0458 0.6845 0.055 Uiso 1 1 calc R U
H39 H 0.0071 -0.0602 0.7534 0.055 Uiso 1 1 calc R U
C31 C 0.5215(11) -0.1728(4) 0.7818(3) 0.055(2) Uani 1 1 d . .
H40 H 0.4520 -0.1871 0.8127 0.083 Uiso 1 1 calc R U
H41 H 0.6157 -0.1571 0.7998 0.083 Uiso 1 1 calc R U
H42 H 0.5481 -0.2057 0.7554 0.083 Uiso 1 1 calc R U
C32 C 0.5693(7) -0.0081(3) 0.6380(3) 0.0338(13) Uani 1 1 d . .
H43 H 0.6762 -0.0160 0.6495 0.051 Uiso 1 1 calc R U
H44 H 0.5461 0.0340 0.6438 0.051 Uiso 1 1 calc R U
H45 H 0.5551 -0.0184 0.5964 0.051 Uiso 1 1 calc R U
Al1 Al 0.18237(19) 0.00909(7) 0.61378(7) 0.0243(3) Uani 1 1 d . .
Si1 Si 0.0868(2) 0.12019(7) 0.70494(7) 0.0307(3) Uani 1 1 d . .
Si2 Si 0.12072(17) -0.10566(7) 0.52561(7) 0.0271(3) Uani 1 1 d . .
C33 C 0.1937(8) 0.1374(3) 0.4254(3) 0.0387(15) Uani 1 1 d . .
C34 C 0.1560(8) 0.0788(3) 0.4129(3) 0.0379(15) Uani 1 1 d . .
C35 C -0.0058(10) 0.0736(3) 0.4147(3) 0.0449(18) Uani 1 1 d . .
C36 C -0.0662(8) 0.1313(3) 0.4300(3) 0.0409(16) Uani 1 1 d . .
C37 C 0.0617(10) 0.1697(3) 0.4340(3) 0.0410(16) Uani 1 1 d . .
C38 C 0.3547(10) 0.1647(5) 0.4243(4) 0.062(2) Uani 1 1 d . .
H51 H 0.3730 0.1861 0.4613 0.092 Uiso 1 1 calc R U
H52 H 0.3627 0.1923 0.3912 0.092 Uiso 1 1 calc R U
H53 H 0.4317 0.1332 0.4199 0.092 Uiso 1 1 calc R U
C39 C 0.2672(11) 0.0323(4) 0.3921(3) 0.057(2) Uani 1 1 d . .
H54 H 0.2743 0.0336 0.3491 0.086 Uiso 1 1 calc R U
H55 H 0.2308 -0.0069 0.4045 0.086 Uiso 1 1 calc R U
H56 H 0.3691 0.0398 0.4092 0.086 Uiso 1 1 calc R U
C40 C -0.0961(11) 0.0215(4) 0.3916(4) 0.060(2) Uani 1 1 d . .
H57 H -0.1120 0.0261 0.3491 0.089 Uiso 1 1 calc R U
H58 H -0.1963 0.0196 0.4115 0.089 Uiso 1 1 calc R U
H59 H -0.0387 -0.0152 0.3991 0.089 Uiso 1 1 calc R U
C41 C -0.2349(10) 0.1456(5) 0.4316(4) 0.073(3) Uani 1 1 d . .
H60 H -0.2525 0.1792 0.4582 0.110 Uiso 1 1 calc R U
H61 H -0.2923 0.1110 0.4459 0.110 Uiso 1 1 calc R U
H62 H -0.2701 0.1559 0.3919 0.110 Uiso 1 1 calc R U
C42 C 0.0432(14) 0.2360(3) 0.4372(4) 0.069(3) Uani 1 1 d . .
H63 H 0.1352 0.2535 0.4553 0.103 Uiso 1 1 calc R U
H64 H -0.0476 0.2457 0.4611 0.103 Uiso 1 1 calc R U
H65 H 0.0299 0.2521 0.3974 0.103 Uiso 1 1 calc R U
Zr1 Zr 0.08058(6) 0.09781(2) 0.51889(2) 0.02656(14) Uani 1 1 d . .
Cl1 Cl 0.34992(16) 0.06227(7) 0.54546(6) 0.0311(3) Uani 1 1 d . .
Cl2 Cl 0.1088(3) 0.19624(7) 0.56061(7) 0.0565(6) Uani 1 1 d . .

loop_
_atom_site_aniso_label
_atom_site_aniso_U_11
_atom_site_aniso_U_22
_atom_site_aniso_U_33
_atom_site_aniso_U_23
_atom_site_aniso_U_13
_atom_site_aniso_U_12
C1 0.031(3) 0.022(3) 0.032(3) 0.003(2) 0.004(2) -0.001(2)
C2 0.025(3) 0.029(3) 0.029(3) 0.004(2) 0.005(2) 0.003(2)
C3 0.029(3) 0.028(3) 0.028(3) 0.002(2) 0.004(2) 0.001(2)
C4 0.024(2) 0.029(3) 0.030(3) 0.001(2) 0.001(2) 0.004(2)
C5 0.021(2) 0.032(3) 0.028(3) 0.005(2) 0.002(2) 0.001(2)
C6 0.031(3) 0.048(4) 0.042(4) 0.000(3) 0.006(3) -0.008(3)
C7 0.036(3) 0.038(3) 0.032(3) 0.000(3) 0.000(3) -0.007(3)
C8 0.053(4) 0.061(5) 0.032(3) -0.005(3) 0.006(3) -0.020(4)
C9 0.047(4) 0.050(4) 0.057(4) 0.001(3) 0.000(4) -0.022(3)
C10 0.043(4) 0.078(6) 0.060(5) 0.015(4) -0.005(4) -0.019(4)
C11 0.035(4) 0.122(9) 0.075(6) 0.020(6) -0.004(4) 0.003(5)
C12 0.109(9) 0.062(6) 0.126(10) -0.051(6) -0.066(8) 0.052(6)
C13 0.108(8) 0.029(4) 0.043(4) -0.011(3) 0.019(5) -0.006(4)
C14 0.084(7) 0.073(6) 0.129(9) -0.066(7) 0.033(8) -0.029(6)
C15 0.046(4) 0.041(4) 0.048(4) -0.010(3) -0.013(3) -0.003(3)
C16 0.038(3) 0.032(3) 0.033(3) -0.003(2) 0.001(3) 0.004(3)
C17 0.048(4) 0.037(3) 0.039(3) -0.009(3) -0.003(3) 0.002(3)
C18 0.034(3) 0.045(4) 0.061(5) 0.001(3) 0.010(3) -0.003(3)
C19 0.028(3) 0.031(3) 0.040(3) -0.003(3) 0.006(3) -0.004(2)
C20 0.054(4) 0.027(3) 0.049(4) -0.002(3) 0.009(3) -0.010(3)
C21 0.035(3) 0.047(4) 0.045(4) 0.006(3) 0.005(3) -0.002(3)
C22 0.029(3) 0.032(3) 0.037(3) -0.004(2) 0.001(2) 0.003(2)
C23 0.030(3) 0.044(4) 0.049(4) 0.003(3) -0.003(3) 0.008(3)
C24 0.031(3) 0.020(2) 0.025(3) 0.002(2) -0.001(2) 0.005(2)
C25 0.039(3) 0.024(3) 0.025(3) 0.003(2) 0.005(2) 0.004(2)
C26 0.052(4) 0.033(3) 0.026(3) 0.004(2) 0.002(3) 0.007(3)
C27 0.052(4) 0.027(3) 0.026(3) 0.002(2) -0.006(3) 0.015(3)
C28 0.036(3) 0.039(4) 0.031(3) -0.003(3) -0.005(3) 0.009(3)
C29 0.031(3) 0.031(3) 0.030(3) 0.000(2) -0.003(2) 0.001(2)
C30 0.043(4) 0.031(3) 0.037(3) 0.005(3) 0.011(3) -0.001(3)
C31 0.080(6) 0.047(4) 0.039(4) 0.011(3) -0.007(4) 0.027(4)
C32 0.025(3) 0.041(3) 0.035(3) 0.006(3) -0.005(3) -0.003(3)
Al1 0.0249(8) 0.0225(8) 0.0254(8) 0.0034(6) 0.0000(7) 0.0014(6)
Si1 0.0331(8) 0.0296(7) 0.0296(8) 0.0001(6) -0.0014(7) -0.0060(7)
Si2 0.0242(7) 0.0252(7) 0.0319(8) -0.0026(6) -0.0002(6) 0.0010(5)
C33 0.036(3) 0.046(4) 0.033(3) 0.014(3) 0.000(3) -0.001(3)
C34 0.048(4) 0.043(4) 0.022(3) 0.003(2) 0.005(3) 0.020(3)
C35 0.068(5) 0.039(4) 0.027(3) 0.007(3) -0.015(3) -0.018(4)
C36 0.035(3) 0.062(4) 0.026(3) 0.005(3) -0.003(3) 0.016(3)
C37 0.062(4) 0.034(3) 0.027(3) 0.005(2) -0.010(3) 0.003(3)
C38 0.052(5) 0.085(7) 0.047(4) 0.016(4) 0.001(4) -0.021(5)
C39 0.070(5) 0.065(5) 0.037(4) 0.002(4) 0.004(4) 0.033(5)
C40 0.074(6) 0.059(5) 0.045(4) 0.010(4) -0.021(4) -0.023(5)
C41 0.050(5) 0.114(9) 0.055(5) 0.007(5) -0.005(4) 0.031(5)
C42 0.127(9) 0.039(4) 0.040(4) 0.007(3) -0.011(5) 0.011(5)
Zr1 0.0284(3) 0.0256(2) 0.0256(2) 0.0029(2) 0.0010(2) 0.0016(2)
Cl1 0.0264(6) 0.0358(7) 0.0311(7) 0.0070(6) 0.0016(5) -0.0032(5)
Cl2 0.1105(18) 0.0256(7) 0.0333(8) 0.0014(6) 0.0058(10) -0.0070(9)

loop_
_atom_type_symbol
_atom_type_description
_atom_type_scat_dispersion_real
_atom_type_scat_dispersion_imag
_atom_type_scat_source
C C 0.0033 0.0016 'International Tables Vol C Tables 4.2.6.8 and 6.1.1.4'
H H 0.0000 0.0000 'International Tables Vol C Tables 4.2.6.8 and 6.1.1.4'
Al Al 0.0645 0.0514 'International Tables Vol C Tables 4.2.6.8 and 6.1.1.4'
Si Si 0.0817 0.0704 'International Tables Vol C Tables 4.2.6.8 and 6.1.1.4'
Cl Cl 0.1484 0.1585 'International Tables Vol C Tables 4.2.6.8 and 6.1.1.4'
Zr Zr -2.9673 0.5597 'International Tables Vol C Tables 4.2.6.8 and 6.1.1.4'

loop_
_geom_angle_atom_site_label_1
_geom_angle_atom_site_label_2
_geom_angle_atom_site_label_3
_geom_angle
C2 C1 Si1 119.9(4)
C2 C1 Al1 119.1(4)
Si1 C1 Al1 118.6(3)
C2 C1 Zr1 69.6(3)
Si1 C1 Zr1 135.4(3)
Al1 C1 Zr1 80.8(2)
C1 C2 C3 126.5(5)
C1 C2 Zr1 79.8(3)
C3 C2 Zr1 64.9(3)
C2 C3 C4 123.6(5)
C2 C3 Zr1 81.3(3)
C4 C3 Zr1 85.3(3)
C5 C4 C3 127.8(5)
C5 C4 Zr1 85.9(4)
C3 C4 Zr1 61.5(3)
C4 C5 Si2 122.2(4)
C4 C5 Al1 119.0(4)
Si2 C5 Al1 116.7(3)
C6 C7 C8 109.2(5)
C6 C7 Si1 114.6(5)
C8 C7 Si1 115.7(5)
C11 C10 C9 113.5(8)
C11 C10 Si1 119.1(6)
C9 C10 Si1 113.9(6)
C12 C13 C14 108.8(8)
C12 C13 Si1 115.9(7)
C14 C13 Si1 113.0(8)
C15 C16 C17 108.5(5)
C15 C16 Si2 115.6(5)
C17 C16 Si2 113.1(4)
C18 C19 C20 108.3(6)
C18 C19 Si2 114.1(5)
C20 C19 Si2 115.1(5)
C21 C22 C23 109.9(5)
C21 C22 Si2 115.7(5)
C23 C22 Si2 115.9(4)
C25 C24 C29 116.4(5)
C25 C24 Al1 116.7(4)
C29 C24 Al1 126.4(4)
C26 C25 C24 120.9(6)
C26 C25 C30 115.7(6)
C24 C25 C30 123.4(5)
C27 C26 C25 121.8(6)
C26 C27 C28 118.1(6)
C26 C27 C31 122.4(7)
C28 C27 C31 119.3(7)
C29 C28 C27 121.4(6)
C28 C29 C24 121.3(6)
C28 C29 C32 116.5(6)
C24 C29 C32 122.1(5)
C5 Al1 C1 100.5(2)
C5 Al1 C24 122.8(2)
C1 Al1 C24 124.5(2)
C5 Al1 Cl1 92.13(17)
C1 Al1 Cl1 97.12(18)
C24 Al1 Cl1 112.63(19)
C5 Al1 Zr1 65.99(17)
C1 Al1 Zr1 59.44(17)
C24 Al1 Zr1 165.51(19)
Cl1 Al1 Zr1 53.48(5)
C13 Si1 C7 111.1(3)
C13 Si1 C1 115.4(3)
C7 Si1 C1 105.6(3)
C13 Si1 C10 111.8(5)
C7 Si1 C10 108.6(3)
C1 Si1 C10 103.9(4)
C16 Si2 C22 111.3(3)
C16 Si2 C5 117.1(3)
C22 Si2 C5 104.6(3)
C16 Si2 C19 110.6(3)
C22 Si2 C19 108.5(3)
C5 Si2 C19 104.3(3)
C37 C33 C34 109.7(6)
C37 C33 C38 123.5(7)
C34 C33 C38 126.5(7)
C37 C33 Zr1 75.0(4)
C34 C33 Zr1 75.0(4)
C38 C33 Zr1 121.0(5)
C33 C34 C35 107.9(6)
C33 C34 C39 125.3(7)
C35 C34 C39 126.2(8)
C33 C34 Zr1 72.9(4)
C35 C34 Zr1 74.3(4)
C39 C34 Zr1 125.7(4)
C34 C35 C36 107.1(6)
C34 C35 C40 124.9(8)
C36 C35 C40 126.7(8)
C34 C35 Zr1 73.5(4)
C36 C35 Zr1 71.9(4)
C40 C35 Zr1 130.2(5)
C37 C36 C35 106.4(6)
C37 C36 C41 129.4(8)
C35 C36 C41 123.6(8)
C37 C36 Zr1 74.6(4)
C35 C36 Zr1 74.8(4)
C41 C36 Zr1 122.8(5)
C33 C37 C36 108.8(6)
C33 C37 C42 128.6(8)
C36 C37 C42 121.9(8)
C33 C37 Zr1 73.3(4)
C36 C37 Zr1 72.8(4)
C42 C37 Zr1 127.4(5)
C3 Zr1 Cl2 110.41(15)
C3 Zr1 C36 89.1(2)
Cl2 Zr1 C36 95.15(18)
C3 Zr1 C33 140.5(2)
Cl2 Zr1 C33 88.01(18)
C36 Zr1 C33 53.7(2)
C3 Zr1 C37 119.1(2)
Cl2 Zr1 C37 73.57(16)
C36 Zr1 C37 32.6(3)
C33 Zr1 C37 31.6(2)
C3 Zr1 C34 117.8(2)
Cl2 Zr1 C34 120.03(17)
C36 Zr1 C34 54.3(2)
C33 Zr1 C34 32.1(2)
C37 Zr1 C34 53.1(2)
C3 Zr1 C35 88.8(2)
Cl2 Zr1 C35 126.15(18)
C36 Zr1 C35 33.3(2)
C33 Zr1 C35 53.3(2)
C37 Zr1 C35 53.7(2)
C34 Zr1 C35 32.3(2)
C3 Zr1 Cl1 123.17(15)
Cl2 Zr1 Cl1 95.92(7)
C36 Zr1 Cl1 138.93(17)
C33 Zr1 Cl1 87.35(16)
C37 Zr1 Cl1 116.3(2)
C34 Zr1 Cl1 86.25(16)
C35 Zr1 Cl1 115.1(2)
C3 Zr1 C2 33.80(19)
Cl2 Zr1 C2 83.26(14)
C36 Zr1 C2 111.8(2)
C33 Zr1 C2 162.4(2)
C37 Zr1 C2 130.7(2)
C34 Zr1 C2 151.6(2)
C35 Zr1 C2 121.7(2)
Cl1 Zr1 C2 108.73(13)
C3 Zr1 C4 33.14(18)
Cl2 Zr1 C4 141.61(13)
C36 Zr1 C4 95.3(2)
C33 Zr1 C4 127.2(2)
C37 Zr1 C4 127.1(2)
C34 Zr1 C4 95.8(2)
C35 Zr1 C4 77.1(2)
Cl1 Zr1 C4 100.05(13)
C2 Zr1 C4 58.59(18)
C3 Zr1 C1 59.77(19)
Cl2 Zr1 C1 77.84(13)
C36 Zr1 C1 141.7(2)
C33 Zr1 C1 159.4(2)
C37 Zr1 C1 148.5(2)
C34 Zr1 C1 158.36(19)
C35 Zr1 C1 147.2(2)
Cl1 Zr1 C1 79.36(13)
C2 Zr1 C1 30.54(18)
C4 Zr1 C1 71.23(17)
C3 Zr1 Al1 73.51(15)
Cl2 Zr1 Al1 107.05(6)
C36 Zr1 Al1 155.37(19)
C33 Zr1 Al1 135.65(17)
C37 Zr1 Al1 166.7(2)
C34 Zr1 Al1 118.86(15)
C35 Zr1 Al1 126.75(18)
Cl1 Zr1 Al1 50.49(5)
C2 Zr1 Al1 61.88(13)
C4 Zr1 Al1 60.66(12)
C1 Zr1 Al1 39.78(13)
Al1 Cl1 Zr1 76.04(6)

loop_
_geom_bond_atom_site_label_1
_geom_bond_atom_site_label_2
_geom_bond_distance
C1 C2 1.382(8)
C1 Si1 1.910(6)
C1 Al1 1.990(6)
C1 Zr1 2.678(6)
C2 C3 1.435(8)
C2 Zr1 2.550(6)
C3 C4 1.453(8)
C3 Zr1 2.337(6)
C4 C5 1.379(8)
C4 Zr1 2.649(6)
C5 Si2 1.914(6)
C5 Al1 1.980(6)
C6 C7 1.521(9)
C7 C8 1.535(9)
C7 Si1 1.907(6)
C9 C10 1.506(11)
C10 C11 1.463(12)
C10 Si1 1.925(9)
C12 C13 1.518(15)
C13 C14 1.532(12)
C13 Si1 1.896(8)
C15 C16 1.537(10)
C16 C17 1.543(9)
C16 Si2 1.907(6)
C18 C19 1.526(9)
C19 C20 1.539(8)
C19 Si2 1.919(6)
C21 C22 1.524(9)
C22 C23 1.551(9)
C22 Si2 1.910(6)
C24 C25 1.414(8)
C24 C29 1.416(8)
C24 Al1 1.992(6)
C25 C26 1.401(8)
C25 C30 1.521(9)
C26 C27 1.373(10)
C27 C28 1.396(9)
C27 C31 1.511(8)
C28 C29 1.390(9)
C29 C32 1.503(8)
Al1 Cl1 2.440(2)
Al1 Zr1 3.0693(17)
C33 C37 1.370(11)
C33 C34 1.391(10)
C33 C38 1.525(10)
C33 Zr1 2.504(6)
C34 C35 1.408(10)
C34 C39 1.500(9)
C34 Zr1 2.530(6)
C35 C36 1.445(11)
C35 C40 1.506(10)
C35 Zr1 2.540(6)
C36 C37 1.409(11)
C36 C41 1.498(11)
C36 Zr1 2.502(6)
C37 C42 1.505(10)
C37 Zr1 2.525(6)
Zr1 Cl2 2.4252(17)
Zr1 Cl1 2.5417(16)

loop_
_geom_torsion_atom_site_label_1
_geom_torsion_atom_site_label_2
_geom_torsion_atom_site_label_3
_geom_torsion_atom_site_label_4
_geom_torsion
Si1 C1 C2 C3 179.6(4)
Al1 C1 C2 C3 -18.2(8)
Zr1 C1 C2 C3 48.1(5)
Si1 C1 C2 Zr1 131.5(4)
Al1 C1 C2 Zr1 -66.3(4)
C1 C2 C3 C4 24.4(9)
Zr1 C2 C3 C4 78.4(5)
C1 C2 C3 Zr1 -54.0(6)
C2 C3 C4 C5 -17.9(9)
Zr1 C3 C4 C5 58.4(6)
C2 C3 C4 Zr1 -76.3(5)
C3 C4 C5 Si2 169.8(5)
Zr1 C4 C5 Si2 -141.5(4)
C3 C4 C5 Al1 6.9(8)
Zr1 C4 C5 Al1 55.5(4)
C29 C24 C25 C26 -3.7(8)
Al1 C24 C25 C26 169.6(5)
C29 C24 C25 C30 178.0(6)
Al1 C24 C25 C30 -8.7(8)
C24 C25 C26 C27 2.0(10)
C30 C25 C26 C27 -179.6(6)
C25 C26 C27 C28 0.5(10)
C25 C26 C27 C31 -175.2(6)
C26 C27 C28 C29 -1.0(9)
C31 C27 C28 C29 174.8(6)
C27 C28 C29 C24 -0.9(9)
C27 C28 C29 C32 -178.8(6)
C25 C24 C29 C28 3.2(9)
Al1 C24 C29 C28 -169.3(5)
C25 C24 C29 C32 -179.1(5)
Al1 C24 C29 C32 8.4(9)
C12 C13 Si1 C7 -53.4(9)
C14 C13 Si1 C7 73.1(8)
C12 C13 Si1 C1 66.8(9)
C14 C13 Si1 C1 -166.7(6)
C12 C13 Si1 C10 -174.8(8)
C14 C13 Si1 C10 -48.3(8)
C37 C33 C34 C35 -1.1(8)
C38 C33 C34 C35 -175.6(7)
Zr1 C33 C34 C35 66.6(5)
C37 C33 C34 C39 170.3(6)
C38 C33 C34 C39 -4.3(11)
Zr1 C33 C34 C39 -122.1(6)
C37 C33 C34 Zr1 -67.7(5)
C38 C33 C34 Zr1 117.7(7)
C33 C34 C35 C36 -1.2(8)
C39 C34 C35 C36 -172.4(6)
Zr1 C34 C35 C36 64.5(5)
C33 C34 C35 C40 166.5(6)
C39 C34 C35 C40 -4.8(11)
Zr1 C34 C35 C40 -127.8(7)
C33 C34 C35 Zr1 -65.7(5)
C39 C34 C35 Zr1 123.1(7)
C34 C35 C36 C37 2.9(7)
C40 C35 C36 C37 -164.5(7)
Zr1 C35 C36 C37 68.5(4)
C34 C35 C36 C41 174.8(7)
C40 C35 C36 C41 7.5(11)
Zr1 C35 C36 C41 -119.6(7)
C34 C35 C36 Zr1 -65.6(5)
C40 C35 C36 Zr1 127.1(7)
C34 C33 C37 C36 2.9(8)
C38 C33 C37 C36 177.7(7)
Zr1 C33 C37 C36 -64.7(5)
C34 C33 C37 C42 -167.5(7)
C38 C33 C37 C42 7.3(11)
Zr1 C33 C37 C42 124.9(7)
C34 C33 C37 Zr1 67.6(5)
C38 C33 C37 Zr1 -117.6(7)
C35 C36 C37 C33 -3.6(7)
C41 C36 C37 C33 -174.9(8)
Zr1 C36 C37 C33 65.0(5)
C35 C36 C37 C42 167.6(6)
C41 C36 C37 C42 -3.7(11)
Zr1 C36 C37 C42 -123.8(6)
C35 C36 C37 Zr1 -68.6(4)
C41 C36 C37 Zr1 120.1(8)
